data_2216501
loop_
_publ_author_name
'Zhu, Jie'
'Yin, Xian-Hong'
'Feng, Yu'
'Su, Zhi-Xing'
'Lin, Cui-Wu'

_publ_section_title
;
 Diaquabis(1<i>H</i>-1,2,4-triazole-3-carboxylato)copper(II)
;
_journal_coeditor_code HB2650
_journal_issue 12
_journal_name_full 'Acta Crystallographica Section E'
_journal_page_first m3167
_journal_page_last m3167
_journal_paper_doi 10.1107/S1600536807060370
_journal_volume 63
_journal_year 2007
_chemical_formula_iupac '[Cu (C3 H2 N3 O2)2 (H2 O)2]'
_chemical_formula_moiety 'C6 H8 Cu N6 O6'
_chemical_formula_sum 'C6 H8 Cu N6 O6'
_chemical_formula_weight 323.72
_chemical_name_systematic
;
Diaquabis(1<i>H</i>-1,2,4-triazole-3-carboxylato)copper(II)
;
_space_group_IT_number 14
_symmetry_cell_setting monoclinic
_symmetry_space_group_name_Hall '-P 2ybc'
_symmetry_space_group_name_H-M 'P 1 21/c 1'
_atom_sites_solution_hydrogens geom
_atom_sites_solution_primary direct
_atom_sites_solution_secondary difmap
_audit_creation_method SHELXL-97
_cell_angle_alpha 90.00
_cell_angle_beta 94.212(2)
_cell_angle_gamma 90.00
_cell_formula_units_Z 2
_cell_length_a 8.6389(11)
_cell_length_b 9.1819(12)
_cell_length_c 6.9929(9)
_cell_measurement_reflns_used 2439
_cell_measurement_temperature 293(2)
_cell_measurement_theta_max 28.32
_cell_measurement_theta_min 3.24
_cell_volume 553.19(12)
_computing_cell_refinement 'SAINT (Siemens, 1996)'
_computing_data_collection 'SMART (Siemens, 1996)'
_computing_data_reduction 'SAINT (Siemens, 1996)'
_computing_molecular_graphics 'SHELXTL (Sheldrick, 1997b)'
_computing_publication_material 'SHELXTL (Sheldrick, 1997b)'
_computing_structure_refinement 'SHELXL97 (Sheldrick, 1997a)'
_computing_structure_solution 'SHELXS97 (Sheldrick, 1997a)'
_diffrn_ambient_temperature 293(2)
_diffrn_measured_fraction_theta_full 0.976
_diffrn_measured_fraction_theta_max 0.976
_diffrn_measurement_device_type 'Siemens SMART CCD'
_diffrn_measurement_method \w
_diffrn_radiation_monochromator graphite
_diffrn_radiation_source 'fine-focus sealed tube'
_diffrn_radiation_type MoK\a
_diffrn_radiation_wavelength 0.71073
_diffrn_reflns_av_R_equivalents 0.0071
_diffrn_reflns_av_sigmaI/netI 0.0078
_diffrn_reflns_limit_h_max 10
_diffrn_reflns_limit_h_min -9
_diffrn_reflns_limit_k_max 11
_diffrn_reflns_limit_k_min -10
_diffrn_reflns_limit_l_max 3
_diffrn_reflns_limit_l_min -8
_diffrn_reflns_number 2601
_diffrn_reflns_theta_full 25.50
_diffrn_reflns_theta_max 25.50
_diffrn_reflns_theta_min 3.24
_diffrn_standards_number 0
_exptl_absorpt_coefficient_mu 2.013
_exptl_absorpt_correction_T_max 0.710
_exptl_absorpt_correction_T_min 0.455
_exptl_absorpt_correction_type multi-scan
_exptl_absorpt_process_details '(SADABS; Sheldrick, 1996)'
_exptl_crystal_colour blue
_exptl_crystal_density_diffrn 1.943
_exptl_crystal_density_method 'not measured'
_exptl_crystal_description block
_exptl_crystal_F_000 326
_exptl_crystal_size_max 0.33
_exptl_crystal_size_mid 0.30
_exptl_crystal_size_min 0.18
_refine_diff_density_max 0.172
_refine_diff_density_min -0.304
_refine_ls_extinction_method none
_refine_ls_goodness_of_fit_ref 1.052
_refine_ls_hydrogen_treatment constr
_refine_ls_matrix_type full
_refine_ls_number_parameters 88
_refine_ls_number_reflns 1003
_refine_ls_number_restraints 0
_refine_ls_restrained_S_all 1.052
_refine_ls_R_factor_all 0.0214
_refine_ls_R_factor_gt 0.0210
_refine_ls_shift/su_max 0.000
_refine_ls_shift/su_mean 0.000
_refine_ls_structure_factor_coef Fsqd
_refine_ls_weighting_details 'calc w=1/[\s^2^(Fo^2^)+(0.0456P)^2^+0.1844P] where P=(Fo^2^+2Fc^2^)/3'
_refine_ls_weighting_scheme calc
_refine_ls_wR_factor_gt 0.0634
_refine_ls_wR_factor_ref 0.0640
_reflns_number_gt 971
_reflns_number_total 1003
_reflns_threshold_expression I>2\s(I)
_cod_data_source_file hb2650.cif
_cod_data_source_block I
_cod_depositor_comments
;
The following automatic conversions were performed:
'_symmetry_cell_setting' value 'Monoclinic' changed to 'monoclinic'
according to '/home/saulius/struct/CIF-dictionaries/cif_core.dic'
dictionary named 'cif_core.dic' version 2.4.1 from 2010-06-29.

Automatic conversion script
Id: cif_fix_enum 1527 2010-12-29 10:47:43Z saulius 

The following automatic conversions were performed:

'_symmetry_cell_setting' value 'Monoclinic' changed to 'monoclinic'
according to /home/saulius/struct/CIF-dictionaries/cif_core.dic
dictionary named 'cif_core.dic' version 2.4.1 from 2010-06-29.

Automatic conversion script
Id: cif_fix_values 1715 2011-07-08 13:25:40Z adriana 
;
_cod_original_sg_symbol_H-M 'P 21/c'
_cod_database_code 2216501
_cod_database_fobs_code 2216501

loop_
_symmetry_equiv_pos_as_xyz
'x, y, z'
'-x, y+1/2, -z+1/2'
'-x, -y, -z'
'x, -y-1/2, z-1/2'

loop_
_atom_site_type_symbol
_atom_site_label
_atom_site_fract_x
_atom_site_fract_y
_atom_site_fract_z
_atom_site_U_iso_or_equiv
_atom_site_adp_type
_atom_site_calc_flag
_atom_site_refinement_flags
_atom_site_occupancy
Cu Cu1 1.0000 0.0000 0.5000 0.02470(15) Uani d S 1
O O1 0.92210(12) 0.20569(11) 0.52024(16) 0.0270(3) Uani d . 1
O O2 0.72248(12) 0.34931(12) 0.42677(17) 0.0288(3) Uani d . 1
O O3 0.89522(14) -0.07762(13) 0.79148(17) 0.0370(3) Uani d . 1
H H1W 0.9586 -0.1295 0.8522 0.055 Uiso d R 1
H H2W 0.8583 -0.0138 0.8580 0.055 Uiso d R 1
N N1 0.78961(17) -0.03174(15) 0.3716(2) 0.0255(3) Uani d . 1
N N2 0.56189(16) 0.08059(16) 0.2954(2) 0.0269(3) Uani d . 1
N N3 0.55537(17) -0.06294(17) 0.2464(2) 0.0292(3) Uani d . 1
H H3D 0.4746 -0.1055 0.1932 0.035 Uiso calc R 1
C C1 0.78598(17) 0.22851(16) 0.4437(2) 0.0217(3) Uani d . 1
C C2 0.70511(17) 0.09383(17) 0.3694(2) 0.0215(3) Uani d . 1
C C3 0.69045(19) -0.12872(18) 0.2918(2) 0.0290(4) Uani d . 1
H H3A 0.7119 -0.2265 0.2710 0.035 Uiso calc R 1

loop_
_atom_site_aniso_label
_atom_site_aniso_U_11
_atom_site_aniso_U_22
_atom_site_aniso_U_33
_atom_site_aniso_U_12
_atom_site_aniso_U_13
_atom_site_aniso_U_23
Cu1 0.0157(2) 0.0158(2) 0.0405(2) 0.00221(8) -0.01208(13) -0.00245(9)
O1 0.0196(6) 0.0192(5) 0.0403(6) 0.0012(4) -0.0109(5) -0.0031(4)
O2 0.0213(6) 0.0191(6) 0.0447(6) 0.0037(4) -0.0061(5) -0.0005(5)
O3 0.0381(7) 0.0290(6) 0.0429(7) 0.0112(5) -0.0027(5) 0.0045(5)
N1 0.0193(7) 0.0187(6) 0.0371(7) 0.0003(6) -0.0078(6) -0.0006(6)
N2 0.0195(7) 0.0242(7) 0.0362(7) 0.0000(6) -0.0050(5) 0.0004(6)
N3 0.0196(7) 0.0251(8) 0.0416(7) -0.0064(6) -0.0082(6) -0.0032(6)
C1 0.0182(7) 0.0201(7) 0.0263(7) 0.0011(6) -0.0014(6) 0.0007(6)
C2 0.0152(7) 0.0208(7) 0.0274(7) 0.0015(6) -0.0046(6) 0.0023(6)
C3 0.0235(8) 0.0213(8) 0.0407(9) -0.0011(6) -0.0080(7) -0.0028(7)

loop_
_atom_type_symbol
_atom_type_description
_atom_type_scat_dispersion_real
_atom_type_scat_dispersion_imag
_atom_type_scat_source
C C 0.0033 0.0016 'International Tables Vol C Tables 4.2.6.8 and 6.1.1.4'
H H 0.0000 0.0000 'International Tables Vol C Tables 4.2.6.8 and 6.1.1.4'
N N 0.0061 0.0033 'International Tables Vol C Tables 4.2.6.8 and 6.1.1.4'
O O 0.0106 0.0060 'International Tables Vol C Tables 4.2.6.8 and 6.1.1.4'
Cu Cu 0.3201 1.2651 'International Tables Vol C Tables 4.2.6.8 and 6.1.1.4'

loop_
_geom_angle_atom_site_label_1
_geom_angle_atom_site_label_2
_geom_angle_atom_site_label_3
_geom_angle_site_symmetry_1
_geom_angle_site_symmetry_3
_geom_angle
N1 Cu1 N1 . 3_756 180.0
N1 Cu1 O1 . 3_756 97.47(5)
N1 Cu1 O1 3_756 3_756 82.53(5)
N1 Cu1 O1 . . 82.53(5)
N1 Cu1 O1 3_756 . 97.47(5)
O1 Cu1 O1 3_756 . 180.0
N1 Cu1 O3 . 3_756 92.83(5)
N1 Cu1 O3 3_756 3_756 87.16(5)
O1 Cu1 O3 3_756 3_756 94.01(4)
O1 Cu1 O3 . 3_756 85.99(4)
N1 Cu1 O3 . . 87.17(5)
N1 Cu1 O3 3_756 . 92.84(5)
O1 Cu1 O3 3_756 . 85.99(4)
O1 Cu1 O3 . . 94.01(4)
O3 Cu1 O3 3_756 . 180.0
C1 O1 Cu1 . . 115.34(9)
Cu1 O3 H1W . . 109.5
Cu1 O3 H2W . . 116.9
H1W O3 H2W . . 113.0
C3 N1 C2 . . 103.50(14)
C3 N1 Cu1 . . 145.78(12)
C2 N1 Cu1 . . 110.60(11)
C2 N2 N3 . . 102.09(13)
C3 N3 N2 . . 111.09(13)
C3 N3 H3D . . 124.5
N2 N3 H3D . . 124.5
O2 C1 O1 . . 125.18(14)
O2 C1 C2 . . 121.00(13)
O1 C1 C2 . . 113.81(12)
N2 C2 N1 . . 114.50(14)
N2 C2 C1 . . 128.12(14)
N1 C2 C1 . . 117.34(13)
N1 C3 N3 . . 108.82(15)
N1 C3 H3A . . 125.6
N3 C3 H3A . . 125.6

loop_
_geom_bond_atom_site_label_1
_geom_bond_atom_site_label_2
_geom_bond_site_symmetry_2
_geom_bond_distance
_geom_bond_publ_flag
Cu1 N1 . 1.9886(15) y
Cu1 N1 3_756 1.9886(15) ?
Cu1 O1 3_756 2.0134(11) ?
Cu1 O1 . 2.0134(11) y
Cu1 O3 3_756 2.3985(12) ?
Cu1 O3 . 2.3985(12) y
O1 C1 . 1.2732(19) ?
O2 C1 . 1.2392(19) ?
O3 H1W . 0.8200 ?
O3 H2W . 0.8265 ?
N1 C3 . 1.330(2) ?
N1 C2 . 1.364(2) ?
N2 C2 . 1.311(2) ?
N2 N3 . 1.362(2) ?
N3 C3 . 1.332(2) ?
N3 H3D . 0.8600 ?
C1 C2 . 1.495(2) ?
C3 H3A . 0.9300 ?

loop_
_geom_hbond_atom_site_label_D
_geom_hbond_atom_site_label_H
_geom_hbond_atom_site_label_A
_geom_hbond_site_symmetry_A
_geom_hbond_distance_DH
_geom_hbond_distance_HA
_geom_hbond_distance_DA
_geom_hbond_angle_DHA
N3 H3D O2 2_645 0.86 1.89 2.7295(17) 166
O3 H2W O2 4_566 0.83 1.99 2.7792(17) 159
O3 H1W O1 2_746 0.82 2.00 2.8067(16) 166

loop_
_geom_torsion_atom_site_label_1
_geom_torsion_atom_site_label_2
_geom_torsion_atom_site_label_3
_geom_torsion_atom_site_label_4
_geom_torsion_site_symmetry_1
_geom_torsion
N1 Cu1 O1 C1 . -2.24(11)
N1 Cu1 O1 C1 3_756 177.76(11)
O3 Cu1 O1 C1 3_756 91.15(10)
O3 Cu1 O1 C1 . -88.85(10)
O1 Cu1 N1 C3 3_756 3.0(2)
O1 Cu1 N1 C3 . -177.0(2)
O3 Cu1 N1 C3 3_756 97.4(2)
O3 Cu1 N1 C3 . -82.6(2)
O1 Cu1 N1 C2 3_756 178.22(11)
O1 Cu1 N1 C2 . -1.78(11)
O3 Cu1 N1 C2 3_756 -87.35(11)
O3 Cu1 N1 C2 . 92.65(11)
C2 N2 N3 C3 . 0.15(17)
Cu1 O1 C1 O2 . -173.69(12)
Cu1 O1 C1 C2 . 5.40(15)
N3 N2 C2 N1 . -0.33(17)
N3 N2 C2 C1 . 177.42(15)
C3 N1 C2 N2 . 0.38(19)
Cu1 N1 C2 N2 . -176.85(11)
C3 N1 C2 C1 . -177.63(13)
Cu1 N1 C2 C1 . 5.14(17)
O2 C1 C2 N2 . -5.8(2)
O1 C1 C2 N2 . 175.09(15)
O2 C1 C2 N1 . 171.92(14)
O1 C1 C2 N1 . -7.21(19)
C2 N1 C3 N3 . -0.25(18)
Cu1 N1 C3 N3 . 175.13(16)
N2 N3 C3 N1 . 0.07(19)
